data_4081870
loop_
_publ_author_name
'Elkin, Tatyana'
'Kulkarni, Naveen V.'
'Tumanskii, Boris'
'Botoshansky, Mark'
'Shimon, Linda J. W.'
'Eisen, Moris S.'

_publ_section_title
;
 Synthesis and Structure of Group 4 Symmetric Amidinate Complexes and
 Their Reactivity in the Polymerization of \a-Olefins
;
_journal_issue 21
_journal_name_full Organometallics
_journal_page_first 6337
_journal_paper_doi 10.1021/om4006998
_journal_volume 32
_journal_year 2013
_chemical_formula_sum 'C38 H50 N6 O4 Ti'
_chemical_formula_weight 702.74
_chemical_name_common 'Moris-312 (Naveen)'
_chemical_name_systematic
; 
 ? 
;
_space_group_IT_number 2
_symmetry_cell_setting triclinic
_symmetry_space_group_name_Hall '-P 1'
_symmetry_space_group_name_H-M 'P -1'
_atom_sites_solution_hydrogens geom
_atom_sites_solution_primary direct
_atom_sites_solution_secondary difmap
_audit_creation_method SHELXL-97
_cell_angle_alpha 72.29(2)
_cell_angle_beta 82.60(2)
_cell_angle_gamma 79.33(2)
_cell_formula_units_Z 2
_cell_length_a 10.600(2)
_cell_length_b 11.158(2)
_cell_length_c 17.088(3)
_cell_measurement_reflns_used 20762
_cell_measurement_temperature 180(1)
_cell_measurement_theta_max 24.84
_cell_measurement_theta_min 1.94
_cell_volume 1886.3(6)
_computing_cell_refinement 'DENZO HKL2000 (Otwinowski & Minor 1997)'
_computing_data_collection 'Collect (Nonius, 2006)'
_computing_data_reduction 'DENZO HKL2000 (Otwinowski & Minor 1997)'
_computing_molecular_graphics 'Mercury  2.4'
_computing_structure_refinement 'SHELXL-97 (Sheldrick, 1997)'
_computing_structure_solution 'SHELXS-97 (Sheldrick, 1997)'
_diffrn_ambient_temperature 180(1)
_diffrn_detector_area_resol_mean 0
_diffrn_measured_fraction_theta_full 0.984
_diffrn_measured_fraction_theta_max 0.984
_diffrn_measurement_device_type 'Nonius KappaCCD'
_diffrn_measurement_method '\f and \w scans'
_diffrn_radiation_monochromator graphite
_diffrn_radiation_source 'fine-focus sealed tube'
_diffrn_radiation_type MoK\a
_diffrn_radiation_wavelength 0.71073
_diffrn_reflns_av_R_equivalents 0.0550
_diffrn_reflns_av_sigmaI/netI 0.0491
_diffrn_reflns_limit_h_max 12
_diffrn_reflns_limit_h_min 0
_diffrn_reflns_limit_k_max 13
_diffrn_reflns_limit_k_min -12
_diffrn_reflns_limit_l_max 20
_diffrn_reflns_limit_l_min -19
_diffrn_reflns_number 20762
_diffrn_reflns_theta_full 24.84
_diffrn_reflns_theta_max 24.84
_diffrn_reflns_theta_min 1.94
_diffrn_standards_interval_count 0
_diffrn_standards_interval_time 0
_diffrn_standards_number 0
_exptl_absorpt_coefficient_mu 0.273
_exptl_absorpt_correction_type none
_exptl_crystal_colour red
_exptl_crystal_density_diffrn 1.237
_exptl_crystal_density_method 'not measured'
_exptl_crystal_description cubic
_exptl_crystal_F_000 748
_exptl_crystal_size_max 0.25
_exptl_crystal_size_mid 0.20
_exptl_crystal_size_min 0.15
_refine_diff_density_max 0.513
_refine_diff_density_min -0.517
_refine_diff_density_rms 0.058
_refine_ls_extinction_method none
_refine_ls_goodness_of_fit_ref 1.061
_refine_ls_hydrogen_treatment constr
_refine_ls_matrix_type full
_refine_ls_number_parameters 442
_refine_ls_number_reflns 6429
_refine_ls_number_restraints 0
_refine_ls_restrained_S_all 1.061
_refine_ls_R_factor_all 0.0842
_refine_ls_R_factor_gt 0.0594
_refine_ls_shift/su_max 0.000
_refine_ls_shift/su_mean 0.000
_refine_ls_structure_factor_coef Fsqd
_refine_ls_weighting_details 'calc w=1/[\s^2^(Fo^2^)+(0.0923P)^2^+1.2227P] where P=(Fo^2^+2Fc^2^)/3'
_refine_ls_weighting_scheme calc
_refine_ls_wR_factor_gt 0.1694
_refine_ls_wR_factor_ref 0.1796
_reflns_number_gt 4745
_reflns_number_total 6429
_reflns_threshold_expression >2sigma(I)
_cod_data_source_file om4006998_si_002.cif
_cod_data_source_block Moris-312
_cod_depositor_comments
;
The following automatic conversions were performed:

'_symmetry_cell_setting' value 'Triclinic' changed to 'triclinic'
according to /home/saulius/struct/CIF-dictionaries/cif_core.dic
dictionary named 'cif_core.dic' version 2.4.2 from 2011-04-26.

Automatic conversion script
Id: cif_fix_values 1891 2012-01-12 08:04:46Z andrius 
;
_cod_database_code 4081870

loop_
_symmetry_equiv_pos_as_xyz
'x, y, z'
'-x, -y, -z'

loop_
_atom_site_label
_atom_site_type_symbol
_atom_site_fract_x
_atom_site_fract_y
_atom_site_fract_z
_atom_site_U_iso_or_equiv
_atom_site_adp_type
_atom_site_occupancy
_atom_site_symmetry_multiplicity
_atom_site_calc_flag
_atom_site_refinement_flags
Ti1 Ti 0.28212(6) -0.16940(5) 0.30771(4) 0.0378(2) Uani 1 1 d .
N1 N 0.4262(3) -0.0527(3) 0.27854(18) 0.0426(7) Uani 1 1 d .
N2 N 0.4376(3) -0.1914(3) 0.21046(17) 0.0420(6) Uani 1 1 d .
N3 N 0.1677(3) -0.0630(2) 0.20366(17) 0.0397(6) Uani 1 1 d .
N4 N 0.1506(3) -0.2585(2) 0.27112(18) 0.0425(7) Uani 1 1 d .
N5 N 0.3533(3) -0.3221(3) 0.38221(18) 0.0451(7) Uani 1 1 d .
N6 N 0.1786(3) -0.0879(3) 0.38194(18) 0.0459(7) Uani 1 1 d .
O1 O 0.5996(3) -0.1204(3) 0.39414(19) 0.0676(8) Uani 1 1 d .
O2 O 0.6439(3) -0.3611(3) 0.2694(2) 0.0770(9) Uani 1 1 d .
O3 O -0.0601(2) 0.0962(2) 0.21144(18) 0.0604(7) Uani 1 1 d .
O4 O 0.1962(3) -0.4205(3) 0.17468(19) 0.0677(8) Uani 1 1 d .
C1 C 0.4986(3) -0.1097(3) 0.2255(2) 0.0433(8) Uani 1 1 d .
C2 C 0.6261(3) -0.0752(4) 0.1861(2) 0.0513(9) Uani 1 1 d .
H2A H 0.6798 -0.1502 0.1730 0.062 Uiso 1 1 calc R
H2B H 0.6707 -0.0517 0.2255 0.062 Uiso 1 1 calc R
C3 C 0.6125(5) 0.0339(5) 0.1086(3) 0.0819(14) Uani 1 1 d .
H3A H 0.6979 0.0542 0.0849 0.123 Uiso 1 1 calc R
H3B H 0.5601 0.1086 0.1215 0.123 Uiso 1 1 calc R
H3C H 0.5706 0.0101 0.0688 0.123 Uiso 1 1 calc R
C4 C 0.1093(3) -0.1592(3) 0.2096(2) 0.0432(8) Uani 1 1 d .
C5 C 0.0108(4) -0.1575(4) 0.1537(3) 0.0569(10) Uani 1 1 d .
H5A H -0.0581 -0.0840 0.1527 0.068 Uiso 1 1 calc R
H5B H -0.0287 -0.2361 0.1757 0.068 Uiso 1 1 calc R
C6 C 0.0693(5) -0.1485(5) 0.0659(3) 0.0781(14) Uani 1 1 d .
H6A H 0.0019 -0.1473 0.0313 0.117 Uiso 1 1 calc R
H6B H 0.1362 -0.2222 0.0665 0.117 Uiso 1 1 calc R
H6C H 0.1073 -0.0701 0.0435 0.117 Uiso 1 1 calc R
C7 C 0.4688(3) 0.0406(3) 0.3043(2) 0.0466(8) Uani 1 1 d .
C8 C 0.4243(4) 0.1679(3) 0.2714(3) 0.0578(10) Uani 1 1 d .
H8 H 0.3676 0.1933 0.2285 0.069 Uiso 1 1 calc R
C9 C 0.4600(5) 0.2599(4) 0.2993(3) 0.0696(12) Uani 1 1 d .
H9 H 0.4291 0.3473 0.2749 0.084 Uiso 1 1 calc R
C10 C 0.5383(5) 0.2260(5) 0.3606(3) 0.0728(13) Uani 1 1 d .
H10 H 0.5614 0.2894 0.3802 0.087 Uiso 1 1 calc R
C11 C 0.5852(4) 0.0996(5) 0.3954(3) 0.0665(12) Uani 1 1 d .
H11 H 0.6398 0.0761 0.4393 0.080 Uiso 1 1 calc R
C12 C 0.5532(4) 0.0066(4) 0.3665(2) 0.0539(9) Uani 1 1 d .
C13 C 0.6961(5) -0.1580(5) 0.4507(4) 0.0909(16) Uani 1 1 d .
H13A H 0.7203 -0.2508 0.4660 0.136 Uiso 1 1 calc R
H13B H 0.6630 -0.1315 0.5001 0.136 Uiso 1 1 calc R
H13C H 0.7718 -0.1177 0.4250 0.136 Uiso 1 1 calc R
C14 C 0.4986(4) -0.2804(3) 0.1687(2) 0.0491(9) Uani 1 1 d .
C15 C 0.4500(4) -0.2860(4) 0.0998(3) 0.0648(11) Uani 1 1 d .
H15 H 0.3786 -0.2256 0.0772 0.078 Uiso 1 1 calc R
C16 C 0.5065(6) -0.3821(6) 0.0623(3) 0.0899(18) Uani 1 1 d .
H16 H 0.4734 -0.3863 0.0143 0.108 Uiso 1 1 calc R
C17 C 0.6080(7) -0.4682(6) 0.0951(4) 0.097(2) Uani 1 1 d .
H17 H 0.6456 -0.5322 0.0694 0.116 Uiso 1 1 calc R
C18 C 0.6562(5) -0.4649(4) 0.1628(4) 0.0860(17) Uani 1 1 d .
H18 H 0.7268 -0.5267 0.1852 0.103 Uiso 1 1 calc R
C19 C 0.6026(4) -0.3704(4) 0.2006(3) 0.0618(11) Uani 1 1 d .
C20 C 0.7517(5) -0.4482(6) 0.3057(4) 0.105(2) Uani 1 1 d .
H20A H 0.7697 -0.4280 0.3547 0.157 Uiso 1 1 calc R
H20B H 0.8271 -0.4410 0.2658 0.157 Uiso 1 1 calc R
H20C H 0.7321 -0.5352 0.3215 0.157 Uiso 1 1 calc R
C21 C 0.1450(3) 0.0570(3) 0.1467(2) 0.0436(8) Uani 1 1 d .
C22 C 0.0309(3) 0.1409(3) 0.1509(2) 0.0479(8) Uani 1 1 d .
C23 C 0.0157(4) 0.2616(3) 0.0954(3) 0.0558(10) Uani 1 1 d .
H23 H -0.0618 0.3189 0.0987 0.067 Uiso 1 1 calc R
C24 C 0.1116(4) 0.2986(4) 0.0357(3) 0.0597(10) Uani 1 1 d .
H24 H 0.0995 0.3810 -0.0027 0.072 Uiso 1 1 calc R
C25 C 0.2256(4) 0.2173(4) 0.0309(3) 0.0619(10) Uani 1 1 d .
H25 H 0.2921 0.2434 -0.0104 0.074 Uiso 1 1 calc R
C26 C 0.2416(4) 0.0985(4) 0.0863(2) 0.0517(9) Uani 1 1 d .
H26 H 0.3206 0.0430 0.0836 0.062 Uiso 1 1 calc R
C27 C -0.1730(4) 0.1816(5) 0.2223(4) 0.0888(16) Uani 1 1 d .
H27A H -0.2302 0.1375 0.2672 0.133 Uiso 1 1 calc R
H27B H -0.2171 0.2130 0.1713 0.133 Uiso 1 1 calc R
H27C H -0.1497 0.2536 0.2359 0.133 Uiso 1 1 calc R
C28 C 0.1049(3) -0.3769(3) 0.2963(2) 0.0440(8) Uani 1 1 d .
C29 C 0.1311(3) -0.4625(3) 0.2492(3) 0.0506(9) Uani 1 1 d .
C30 C 0.0947(4) -0.5824(4) 0.2796(3) 0.0617(11) Uani 1 1 d .
H30 H 0.1120 -0.6398 0.2470 0.074 Uiso 1 1 calc R
C31 C 0.0337(4) -0.6175(4) 0.3571(3) 0.0655(11) Uani 1 1 d .
H31 H 0.0099 -0.7000 0.3785 0.079 Uiso 1 1 calc R
C32 C 0.0072(5) -0.5344(4) 0.4035(3) 0.0724(13) Uani 1 1 d .
H32 H -0.0359 -0.5586 0.4569 0.087 Uiso 1 1 calc R
C33 C 0.0433(4) -0.4148(4) 0.3726(3) 0.0628(11) Uani 1 1 d .
H33 H 0.0247 -0.3578 0.4055 0.075 Uiso 1 1 calc R
C34 C 0.2078(6) -0.4974(5) 0.1207(4) 0.0920(17) Uani 1 1 d .
H34A H 0.2568 -0.4588 0.0694 0.138 Uiso 1 1 calc R
H34B H 0.1218 -0.5038 0.1086 0.138 Uiso 1 1 calc R
H34C H 0.2528 -0.5826 0.1470 0.138 Uiso 1 1 calc R
C35 C 0.3803(4) -0.4481(3) 0.3700(3) 0.0561(10) Uani 1 1 d .
H35A H 0.3457 -0.4449 0.3187 0.084 Uiso 1 1 calc R
H35B H 0.3397 -0.5082 0.4164 0.084 Uiso 1 1 calc R
H35C H 0.4736 -0.4759 0.3665 0.084 Uiso 1 1 calc R
C36 C 0.4019(4) -0.3255(4) 0.4584(3) 0.0635(11) Uani 1 1 d .
H36A H 0.3815 -0.2405 0.4665 0.095 Uiso 1 1 calc R
H36B H 0.4955 -0.3517 0.4556 0.095 Uiso 1 1 calc R
H36C H 0.3617 -0.3863 0.5045 0.095 Uiso 1 1 calc R
C37 C 0.1186(4) -0.1502(4) 0.4618(3) 0.0641(11) Uani 1 1 d .
H37A H 0.1470 -0.2423 0.4751 0.096 Uiso 1 1 calc R
H37B H 0.0248 -0.1321 0.4601 0.096 Uiso 1 1 calc R
H37C H 0.1436 -0.1181 0.5040 0.096 Uiso 1 1 calc R
C38 C 0.1399(4) 0.0495(3) 0.3622(3) 0.0578(10) Uani 1 1 d .
H38A H 0.1813 0.0906 0.3085 0.087 Uiso 1 1 calc R
H38B H 0.1660 0.0804 0.4046 0.087 Uiso 1 1 calc R
H38C H 0.0461 0.0700 0.3603 0.087 Uiso 1 1 calc R

loop_
_atom_site_aniso_label
_atom_site_aniso_U_11
_atom_site_aniso_U_22
_atom_site_aniso_U_33
_atom_site_aniso_U_23
_atom_site_aniso_U_13
_atom_site_aniso_U_12
Ti1 0.0423(3) 0.0325(3) 0.0416(4) -0.0162(3) -0.0006(2) -0.0054(2)
N1 0.0435(15) 0.0393(15) 0.0506(17) -0.0235(13) 0.0032(13) -0.0071(12)
N2 0.0450(15) 0.0397(15) 0.0464(17) -0.0235(13) 0.0027(12) -0.0043(12)
N3 0.0427(15) 0.0335(14) 0.0432(16) -0.0123(12) -0.0028(12) -0.0050(11)
N4 0.0468(16) 0.0355(15) 0.0481(17) -0.0146(13) -0.0032(13) -0.0101(12)
N5 0.0534(17) 0.0351(15) 0.0488(18) -0.0134(13) -0.0069(13) -0.0073(12)
N6 0.0516(17) 0.0436(16) 0.0479(18) -0.0233(14) 0.0047(13) -0.0097(13)
O1 0.0686(18) 0.0604(17) 0.076(2) -0.0165(15) -0.0212(15) -0.0107(14)
O2 0.0617(18) 0.073(2) 0.085(2) -0.0177(17) -0.0097(16) 0.0128(15)
O3 0.0524(15) 0.0468(14) 0.0749(19) -0.0181(13) 0.0095(13) 0.0015(11)
O4 0.0751(19) 0.0642(18) 0.079(2) -0.0450(16) 0.0176(16) -0.0242(15)
C1 0.0458(19) 0.0394(18) 0.046(2) -0.0174(16) -0.0016(15) -0.0036(14)
C2 0.0430(19) 0.053(2) 0.063(2) -0.0280(19) 0.0082(17) -0.0105(16)
C3 0.071(3) 0.092(4) 0.072(3) -0.011(3) 0.018(2) -0.025(3)
C4 0.0415(18) 0.0387(18) 0.053(2) -0.0189(16) -0.0022(15) -0.0057(14)
C5 0.058(2) 0.041(2) 0.075(3) -0.0148(19) -0.020(2) -0.0089(17)
C6 0.103(4) 0.075(3) 0.065(3) -0.022(2) -0.032(3) -0.015(3)
C7 0.0479(19) 0.0444(19) 0.056(2) -0.0282(17) 0.0076(17) -0.0122(15)
C8 0.062(2) 0.043(2) 0.074(3) -0.0253(19) 0.001(2) -0.0117(17)
C9 0.081(3) 0.045(2) 0.093(3) -0.035(2) 0.005(3) -0.016(2)
C10 0.076(3) 0.069(3) 0.093(4) -0.051(3) 0.017(3) -0.029(2)
C11 0.067(3) 0.085(3) 0.064(3) -0.037(2) 0.002(2) -0.030(2)
C12 0.055(2) 0.056(2) 0.057(2) -0.0249(19) 0.0028(18) -0.0159(18)
C13 0.076(3) 0.096(4) 0.098(4) -0.018(3) -0.028(3) -0.011(3)
C14 0.055(2) 0.045(2) 0.055(2) -0.0264(17) 0.0118(17) -0.0140(16)
C15 0.074(3) 0.076(3) 0.059(3) -0.036(2) 0.014(2) -0.033(2)
C16 0.108(4) 0.111(4) 0.081(4) -0.067(3) 0.036(3) -0.059(4)
C17 0.111(5) 0.081(4) 0.116(5) -0.066(4) 0.061(4) -0.041(3)
C18 0.092(4) 0.046(2) 0.110(4) -0.032(3) 0.049(3) -0.013(2)
C19 0.062(2) 0.044(2) 0.072(3) -0.020(2) 0.020(2) -0.0015(18)
C20 0.063(3) 0.099(4) 0.121(5) 0.002(4) -0.008(3) 0.012(3)
C21 0.0491(19) 0.0399(18) 0.046(2) -0.0166(15) -0.0064(16) -0.0078(15)
C22 0.052(2) 0.0397(18) 0.054(2) -0.0177(16) -0.0034(17) -0.0058(15)
C23 0.065(2) 0.0372(19) 0.066(3) -0.0175(18) -0.016(2) 0.0002(17)
C24 0.082(3) 0.039(2) 0.058(3) -0.0073(18) -0.015(2) -0.016(2)
C25 0.068(3) 0.061(2) 0.057(3) -0.010(2) -0.001(2) -0.023(2)
C26 0.052(2) 0.052(2) 0.051(2) -0.0163(18) 0.0015(17) -0.0111(17)
C27 0.059(3) 0.070(3) 0.127(5) -0.037(3) 0.027(3) 0.005(2)
C28 0.0485(19) 0.0349(17) 0.050(2) -0.0126(15) -0.0075(16) -0.0083(14)
C29 0.050(2) 0.0398(19) 0.067(3) -0.0218(18) -0.0018(18) -0.0080(15)
C30 0.062(2) 0.041(2) 0.089(3) -0.028(2) -0.014(2) -0.0043(18)
C31 0.077(3) 0.039(2) 0.079(3) -0.009(2) -0.011(2) -0.0172(19)
C32 0.101(4) 0.063(3) 0.056(3) -0.009(2) -0.001(2) -0.037(2)
C33 0.088(3) 0.050(2) 0.055(3) -0.0174(19) -0.003(2) -0.022(2)
C34 0.106(4) 0.092(4) 0.102(4) -0.068(3) 0.020(3) -0.030(3)
C35 0.065(2) 0.0377(19) 0.064(3) -0.0143(18) -0.013(2) 0.0003(17)
C36 0.081(3) 0.052(2) 0.059(3) -0.0116(19) -0.021(2) -0.009(2)
C37 0.072(3) 0.068(3) 0.059(3) -0.029(2) 0.019(2) -0.025(2)
C38 0.062(2) 0.048(2) 0.069(3) -0.031(2) 0.003(2) -0.0039(17)

loop_
_atom_type_symbol
_atom_type_description
_atom_type_scat_dispersion_real
_atom_type_scat_dispersion_imag
_atom_type_scat_source
C C 0.0033 0.0016 'International Tables Vol C Tables 4.2.6.8 and 6.1.1.4'
H H 0.0000 0.0000 'International Tables Vol C Tables 4.2.6.8 and 6.1.1.4'
N N 0.0061 0.0033 'International Tables Vol C Tables 4.2.6.8 and 6.1.1.4'
O O 0.0106 0.0060 'International Tables Vol C Tables 4.2.6.8 and 6.1.1.4'
Ti Ti 0.2776 0.4457 'International Tables Vol C Tables 4.2.6.8 and 6.1.1.4'

loop_
_geom_angle_atom_site_label_1
_geom_angle_atom_site_label_2
_geom_angle_atom_site_label_3
_geom_angle
N5 Ti1 N6 100.48(13)
N5 Ti1 N1 105.19(12)
N6 Ti1 N1 96.43(11)
N5 Ti1 N4 92.91(12)
N6 Ti1 N4 102.92(12)
N1 Ti1 N4 150.60(12)
N5 Ti1 N3 152.26(11)
N6 Ti1 N3 93.73(12)
N1 Ti1 N3 96.65(11)
N4 Ti1 N3 60.52(10)
N5 Ti1 N2 91.82(12)
N6 Ti1 N2 156.22(11)
N1 Ti1 N2 60.49(10)
N4 Ti1 N2 96.62(11)
N3 Ti1 N2 84.13(11)
N5 Ti1 C4 122.94(11)
N6 Ti1 C4 99.62(12)
N1 Ti1 C4 124.70(11)
N4 Ti1 C4 30.41(10)
N3 Ti1 C4 30.11(10)
N2 Ti1 C4 90.38(11)
N5 Ti1 C1 96.98(12)
N6 Ti1 C1 127.10(11)
N1 Ti1 C1 30.67(10)
N4 Ti1 C1 125.63(11)
N3 Ti1 C1 93.13(11)
N2 Ti1 C1 30.06(10)
C4 Ti1 C1 111.55(11)
C1 N1 C7 121.9(3)
C1 N1 Ti1 96.3(2)
C7 N1 Ti1 141.0(2)
C1 N2 C14 122.5(3)
C1 N2 Ti1 91.9(2)
C14 N2 Ti1 140.9(2)
C4 N3 C21 125.4(3)
C4 N3 Ti1 92.9(2)
C21 N3 Ti1 141.6(2)
C4 N4 C28 125.5(3)
C4 N4 Ti1 96.0(2)
C28 N4 Ti1 138.5(2)
C36 N5 C35 110.2(3)
C36 N5 Ti1 122.4(2)
C35 N5 Ti1 127.0(2)
C37 N6 C38 110.1(3)
C37 N6 Ti1 126.5(2)
C38 N6 Ti1 123.2(2)
C12 O1 C13 117.5(3)
C19 O2 C20 119.7(4)
C22 O3 C27 117.8(3)
C29 O4 C34 116.4(3)
N2 C1 N1 110.4(3)
N2 C1 C2 126.2(3)
N1 C1 C2 123.2(3)
N2 C1 Ti1 58.01(17)
N1 C1 Ti1 53.00(16)
C2 C1 Ti1 174.6(3)
C1 C2 C3 111.9(3)
C1 C2 H2A 109.2
C3 C2 H2A 109.2
C1 C2 H2B 109.2
C3 C2 H2B 109.2
H2A C2 H2B 107.9
C2 C3 H3A 109.5
C2 C3 H3B 109.5
H3A C3 H3B 109.5
C2 C3 H3C 109.5
H3A C3 H3C 109.5
H3B C3 H3C 109.5
N3 C4 N4 110.6(3)
N3 C4 C5 124.6(3)
N4 C4 C5 124.8(3)
N3 C4 Ti1 56.98(17)
N4 C4 Ti1 53.59(16)
C5 C4 Ti1 178.3(2)
C4 C5 C6 112.0(3)
C4 C5 H5A 109.2
C6 C5 H5A 109.2
C4 C5 H5B 109.2
C6 C5 H5B 109.2
H5A C5 H5B 107.9
C5 C6 H6A 109.5
C5 C6 H6B 109.5
H6A C6 H6B 109.5
C5 C6 H6C 109.5
H6A C6 H6C 109.5
H6B C6 H6C 109.5
C8 C7 C12 117.8(3)
C8 C7 N1 121.0(3)
C12 C7 N1 121.1(3)
C7 C8 C9 121.6(4)
C7 C8 H8 119.2
C9 C8 H8 119.2
C10 C9 C8 120.2(4)
C10 C9 H9 119.9
C8 C9 H9 119.9
C9 C10 C11 120.3(4)
C9 C10 H10 119.9
C11 C10 H10 119.9
C10 C11 C12 120.3(4)
C10 C11 H11 119.9
C12 C11 H11 119.9
O1 C12 C11 124.7(4)
O1 C12 C7 115.5(3)
C11 C12 C7 119.9(4)
O1 C13 H13A 109.5
O1 C13 H13B 109.5
H13A C13 H13B 109.5
O1 C13 H13C 109.5
H13A C13 H13C 109.5
H13B C13 H13C 109.5
C15 C14 C19 118.9(4)
C15 C14 N2 120.3(4)
C19 C14 N2 120.6(4)
C14 C15 C16 119.6(5)
C14 C15 H15 120.2
C16 C15 H15 120.2
C17 C16 C15 119.9(5)
C17 C16 H16 120.1
C15 C16 H16 120.1
C18 C17 C16 121.3(5)
C18 C17 H17 119.3
C16 C17 H17 119.3
C17 C18 C19 119.8(5)
C17 C18 H18 120.1
C19 C18 H18 120.1
O2 C19 C14 115.8(3)
O2 C19 C18 123.7(5)
C14 C19 C18 120.4(5)
O2 C20 H20A 109.5
O2 C20 H20B 109.5
H20A C20 H20B 109.5
O2 C20 H20C 109.5
H20A C20 H20C 109.5
H20B C20 H20C 109.5
N3 C21 C26 119.5(3)
N3 C21 C22 122.2(3)
C26 C21 C22 118.2(3)
O3 C22 C23 124.1(3)
O3 C22 C21 116.0(3)
C23 C22 C21 119.9(4)
C24 C23 C22 120.4(4)
C24 C23 H23 119.8
C22 C23 H23 119.8
C23 C24 C25 120.5(4)
C23 C24 H24 119.7
C25 C24 H24 119.7
C26 C25 C24 119.2(4)
C26 C25 H25 120.4
C24 C25 H25 120.4
C25 C26 C21 121.7(4)
C25 C26 H26 119.2
C21 C26 H26 119.2
O3 C27 H27A 109.5
O3 C27 H27B 109.5
H27A C27 H27B 109.5
O3 C27 H27C 109.5
H27A C27 H27C 109.5
H27B C27 H27C 109.5
C33 C28 C29 118.0(3)
C33 C28 N4 119.2(3)
C29 C28 N4 122.5(3)
O4 C29 C30 124.0(4)
O4 C29 C28 115.3(3)
C30 C29 C28 120.7(4)
C31 C30 C29 119.5(4)
C31 C30 H30 120.2
C29 C30 H30 120.2
C32 C31 C30 120.3(4)
C32 C31 H31 119.9
C30 C31 H31 119.9
C31 C32 C33 119.8(4)
C31 C32 H32 120.1
C33 C32 H32 120.1
C28 C33 C32 121.7(4)
C28 C33 H33 119.2
C32 C33 H33 119.2
O4 C34 H34A 109.5
O4 C34 H34B 109.5
H34A C34 H34B 109.5
O4 C34 H34C 109.5
H34A C34 H34C 109.5
H34B C34 H34C 109.5
N5 C35 H35A 109.5
N5 C35 H35B 109.5
H35A C35 H35B 109.5
N5 C35 H35C 109.5
H35A C35 H35C 109.5
H35B C35 H35C 109.5
N5 C36 H36A 109.5
N5 C36 H36B 109.5
H36A C36 H36B 109.5
N5 C36 H36C 109.5
H36A C36 H36C 109.5
H36B C36 H36C 109.5
N6 C37 H37A 109.5
N6 C37 H37B 109.5
H37A C37 H37B 109.5
N6 C37 H37C 109.5
H37A C37 H37C 109.5
H37B C37 H37C 109.5
N6 C38 H38A 109.5
N6 C38 H38B 109.5
H38A C38 H38B 109.5
N6 C38 H38C 109.5
H38A C38 H38C 109.5
H38B C38 H38C 109.5

loop_
_geom_bond_atom_site_label_1
_geom_bond_atom_site_label_2
_geom_bond_distance
Ti1 N5 1.883(3)
Ti1 N6 1.901(3)
Ti1 N1 2.103(3)
Ti1 N4 2.107(3)
Ti1 N3 2.186(3)
Ti1 N2 2.221(3)
Ti1 C4 2.604(3)
Ti1 C1 2.617(4)
N1 C1 1.343(4)
N1 C7 1.409(4)
N2 C1 1.311(4)
N2 C14 1.410(4)
N3 C4 1.308(4)
N3 C21 1.395(4)
N4 C4 1.325(4)
N4 C28 1.415(4)
N5 C36 1.448(5)
N5 C35 1.454(4)
N6 C37 1.453(5)
N6 C38 1.457(4)
O1 C12 1.366(5)
O1 C13 1.416(5)
O2 C19 1.344(6)
O2 C20 1.428(5)
O3 C22 1.363(4)
O3 C27 1.415(5)
O4 C29 1.360(5)
O4 C34 1.419(5)
C1 C2 1.493(5)
C2 C3 1.504(6)
C2 H2A 0.9900
C2 H2B 0.9900
C3 H3A 0.9800
C3 H3B 0.9800
C3 H3C 0.9800
C4 C5 1.497(5)
C5 C6 1.530(6)
C5 H5A 0.9900
C5 H5B 0.9900
C6 H6A 0.9800
C6 H6B 0.9800
C6 H6C 0.9800
C7 C8 1.375(5)
C7 C12 1.395(5)
C8 C9 1.382(5)
C8 H8 0.9500
C9 C10 1.340(7)
C9 H9 0.9500
C10 C11 1.377(6)
C10 H10 0.9500
C11 C12 1.386(5)
C11 H11 0.9500
C13 H13A 0.9800
C13 H13B 0.9800
C13 H13C 0.9800
C14 C15 1.368(6)
C14 C19 1.390(6)
C15 C16 1.414(7)
C15 H15 0.9500
C16 C17 1.357(9)
C16 H16 0.9500
C17 C18 1.337(8)
C17 H17 0.9500
C18 C19 1.396(6)
C18 H18 0.9500
C20 H20A 0.9800
C20 H20B 0.9800
C20 H20C 0.9800
C21 C26 1.393(5)
C21 C22 1.393(5)
C22 C23 1.386(5)
C23 C24 1.370(6)
C23 H23 0.9500
C24 C25 1.380(6)
C24 H24 0.9500
C25 C26 1.371(5)
C25 H25 0.9500
C26 H26 0.9500
C27 H27A 0.9800
C27 H27B 0.9800
C27 H27C 0.9800
C28 C33 1.360(5)
C28 C29 1.396(5)
C29 C30 1.387(5)
C30 C31 1.372(6)
C30 H30 0.9500
C31 C32 1.364(6)
C31 H31 0.9500
C32 C33 1.384(6)
C32 H32 0.9500
C33 H33 0.9500
C34 H34A 0.9800
C34 H34B 0.9800
C34 H34C 0.9800
C35 H35A 0.9800
C35 H35B 0.9800
C35 H35C 0.9800
C36 H36A 0.9800
C36 H36B 0.9800
C36 H36C 0.9800
C37 H37A 0.9800
C37 H37B 0.9800
C37 H37C 0.9800
C38 H38A 0.9800
C38 H38B 0.9800
C38 H38C 0.9800
